data_7025208
loop_
_publ_author_name
'Lee, David K. Y.'
'Jackson, Anne-Martine S'
'Fushimi, Toshiki'
'Yennawar, Hemant'
'Allcock, Harry R.'

_publ_section_title
;
 Synthesis and inclusion behavior of cyclotriphosphazene molecules with
 asymmetric spiro rings.
;
_journal_issue 22
_journal_name_full 'Dalton transactions (Cambridge, England : 2003)'
_journal_page_first 5341
_journal_page_last 5348
_journal_paper_doi 10.1039/b925734a
_journal_volume 39
_journal_year 2010
_chemical_formula_moiety '2(C24 H24 N6 O3 P3), 0.56(C3 S)'
_chemical_formula_sum 'C50.78 H48 N12 O6 P6 S0.89'
_chemical_formula_weight 1136.74
_chemical_name_common 'Phosphazene 3 with propylene sulfide inclusion'
_chemical_name_systematic
;
Phosphazene 3 with propylene sulfide inclusion
;
_space_group_IT_number 146
_symmetry_cell_setting rhombohedral
_symmetry_space_group_name_Hall 'R 3'
_symmetry_space_group_name_H-M 'R 3 :H'
_atom_sites_solution_hydrogens geom
_atom_sites_solution_primary direct
_atom_sites_solution_secondary difmap
_audit_creation_method SHELXL-97
_cell_angle_alpha 90.00
_cell_angle_beta 90.00
_cell_angle_gamma 120.00
_cell_formula_units_Z 9
_cell_length_a 30.844(4)
_cell_length_b 30.844(4)
_cell_length_c 16.089(4)
_cell_measurement_reflns_used 7413
_cell_measurement_temperature 144(2)
_cell_measurement_theta_max 24.462
_cell_measurement_theta_min 2.490
_cell_volume 13256(4)
_computing_cell_refinement 'Bruker SMART'
_computing_data_collection 'Bruker SMART'
_computing_data_reduction 'Bruker SAINT'
_computing_molecular_graphics 'Bruker SHELXTL'
_computing_publication_material 'Bruker SHELXTL'
_computing_structure_refinement 'SHELXL-97 (Sheldrick, 1997)'
_computing_structure_solution 'SHELXS-97 (Sheldrick, 1990)'
_diffrn_ambient_temperature 144(2)
_diffrn_measured_fraction_theta_full 0.995
_diffrn_measured_fraction_theta_max 0.995
_diffrn_measurement_device_type 'CCD area detector'
_diffrn_measurement_method 'phi and omega scans'
_diffrn_radiation_monochromator graphite
_diffrn_radiation_source 'fine-focus sealed tube'
_diffrn_radiation_type MoK\a
_diffrn_radiation_wavelength 0.71073
_diffrn_reflns_av_R_equivalents 0.1157
_diffrn_reflns_av_sigmaI/netI 0.1094
_diffrn_reflns_limit_h_max 41
_diffrn_reflns_limit_h_min -40
_diffrn_reflns_limit_k_max 41
_diffrn_reflns_limit_k_min -41
_diffrn_reflns_limit_l_max 21
_diffrn_reflns_limit_l_min -8
_diffrn_reflns_number 26923
_diffrn_reflns_theta_full 28.30
_diffrn_reflns_theta_max 28.30
_diffrn_reflns_theta_min 1.98
_exptl_absorpt_coefficient_mu 0.270
_exptl_absorpt_correction_T_max 0.961
_exptl_absorpt_correction_T_min 0.930
_exptl_absorpt_correction_type empirical
_exptl_absorpt_process_details SADABS
_exptl_crystal_colour colorless
_exptl_crystal_density_diffrn 1.275
_exptl_crystal_density_method 'not measured'
_exptl_crystal_description pyramid
_exptl_crystal_F_000 5246
_exptl_crystal_size_max 0.30
_exptl_crystal_size_mid 0.22
_exptl_crystal_size_min 0.14
_refine_diff_density_max 1.019
_refine_diff_density_min -0.475
_refine_diff_density_rms 0.121
_refine_ls_abs_structure_details 'Flack H D (1983), Acta Cryst. A39, 876-881'
_refine_ls_abs_structure_Flack 0.51(18)
_refine_ls_extinction_method none
_refine_ls_goodness_of_fit_ref 1.065
_refine_ls_hydrogen_treatment noref
_refine_ls_matrix_type full
_refine_ls_number_parameters 731
_refine_ls_number_reflns 9600
_refine_ls_number_restraints 1582
_refine_ls_restrained_S_all 1.020
_refine_ls_R_factor_all 0.1598
_refine_ls_R_factor_gt 0.1169
_refine_ls_shift/su_max 0.095
_refine_ls_shift/su_mean 0.016
_refine_ls_structure_factor_coef Fsqd
_refine_ls_weighting_details 'calc w=1/[\s^2^(Fo^2^)+(0.2000P)^2^+0.0000P] where P=(Fo^2^+2Fc^2^)/3'
_refine_ls_weighting_scheme calc
_refine_ls_wR_factor_gt 0.2973
_refine_ls_wR_factor_ref 0.3332
_reflns_number_gt 5311
_reflns_number_total 9600
_reflns_threshold_expression >2sigma(I)
_cod_data_source_file b925734a.txt
_cod_data_source_block amj3s
_cod_depositor_comments
;
The following automatic conversions were performed:

'_symmetry_cell_setting' value 'Rhombohedral' changed to
'rhombohedral' according to
/home/saulius/struct/CIF-dictionaries/cif_core.dic dictionary named
'cif_core.dic' version 2.4.2 from 2011-04-26.

Automatic conversion script
Id: cif_fix_values 1891 2012-01-12 08:04:46Z andrius 
;
_cod_original_sg_symbol_H-M R3
_cod_database_code 7025208

loop_
_symmetry_equiv_pos_as_xyz
'x, y, z'
'-y, x-y, z'
'-x+y, -x, z'
'x+2/3, y+1/3, z+1/3'
'-y+2/3, x-y+1/3, z+1/3'
'-x+y+2/3, -x+1/3, z+1/3'
'x+1/3, y+2/3, z+2/3'
'-y+1/3, x-y+2/3, z+2/3'
'-x+y+1/3, -x+2/3, z+2/3'

loop_
_atom_site_label
_atom_site_type_symbol
_atom_site_fract_x
_atom_site_fract_y
_atom_site_fract_z
_atom_site_U_iso_or_equiv
_atom_site_adp_type
_atom_site_occupancy
_atom_site_symmetry_multiplicity
_atom_site_calc_flag
_atom_site_refinement_flags
_atom_site_disorder_assembly
_atom_site_disorder_group
C1 C 0.6618(3) 0.0657(4) 0.3162(7) 0.084(3) Uani 1 1 d DU . .
H1A H 0.6287 0.0620 0.3284 0.101 Uiso 1 1 calc R . .
H1B H 0.6633 0.0372 0.3417 0.101 Uiso 1 1 calc R . .
C2 C 0.6705(3) 0.0672(3) 0.2223(5) 0.0620(18) Uani 1 1 d DU . .
H2 H 0.6565 0.0868 0.1953 0.074 Uiso 1 1 calc R . .
C3 C 0.6486(3) 0.0175(3) 0.1823(5) 0.0600(17) Uani 1 1 d DU . .
C4 C 0.6097(3) 0.0010(4) 0.1246(7) 0.090(3) Uani 1 1 d DU . .
H4 H 0.5964 0.0219 0.1109 0.107 Uiso 1 1 calc R . .
C5 C 0.5905(3) -0.0451(4) 0.0875(8) 0.098(3) Uani 1 1 d DU . .
H5 H 0.5656 -0.0546 0.0456 0.118 Uiso 1 1 calc R . .
C6 C 0.6066(4) -0.0778(4) 0.1101(9) 0.112(4) Uani 1 1 d DU . .
H6 H 0.5907 -0.1110 0.0892 0.135 Uiso 1 1 calc R . .
C7 C 0.6470(4) -0.0607(3) 0.1646(9) 0.100(3) Uani 1 1 d DU . .
H7 H 0.6611 -0.0811 0.1778 0.120 Uiso 1 1 calc R . .
C8 C 0.6656(3) -0.0153(3) 0.1979(7) 0.077(2) Uani 1 1 d DU . .
H8 H 0.6927 -0.0047 0.2355 0.092 Uiso 1 1 calc R . .
C9 C 0.8301(4) 0.3237(4) 0.3301(7) 0.084(3) Uani 1 1 d DU . .
H9A H 0.8492 0.3475 0.3752 0.101 Uiso 1 1 calc R . .
H9B H 0.8031 0.3302 0.3123 0.101 Uiso 1 1 calc R . .
C10 C 0.8646(4) 0.3311(4) 0.2568(6) 0.076(2) Uani 1 1 d DU . .
H10 H 0.8981 0.3394 0.2797 0.091 Uiso 1 1 calc R . .
C11 C 0.8722(3) 0.3717(3) 0.1998(5) 0.072(2) Uani 1 1 d DU . .
C12 C 0.9104(4) 0.4204(3) 0.2165(6) 0.085(3) Uani 1 1 d DU . .
H12 H 0.9331 0.4266 0.2609 0.102 Uiso 1 1 calc R . .
C13 C 0.9150(5) 0.4586(4) 0.1694(8) 0.106(4) Uani 1 1 d DU . .
H13 H 0.9398 0.4918 0.1836 0.128 Uiso 1 1 calc R . .
C14 C 0.8852(5) 0.4512(5) 0.1022(8) 0.106(3) Uani 1 1 d DU . .
H14 H 0.8893 0.4786 0.0694 0.128 Uiso 1 1 calc R . .
C15 C 0.8485(4) 0.4024(5) 0.0826(7) 0.112(4) Uani 1 1 d DU . .
H15 H 0.8281 0.3958 0.0349 0.135 Uiso 1 1 calc R . .
C16 C 0.8425(3) 0.3653(4) 0.1312(6) 0.091(3) Uani 1 1 d DU . .
H16 H 0.8165 0.3325 0.1183 0.109 Uiso 1 1 calc R . .
C17 C 0.8751(7) 0.1629(9) 0.5106(10) 0.172(6) Uani 1 1 d DU . .
C18 C 0.8909(6) 0.1377(7) 0.4471(11) 0.150(5) Uani 1 1 d DU . .
C19 C 0.9423(6) 0.1496(9) 0.4638(9) 0.197(7) Uani 1 1 d DU . .
C20 C 0.9607(6) 0.1262(8) 0.4094(11) 0.189(7) Uani 1 1 d DU . .
H20 H 0.9461 0.1158 0.3559 0.227 Uiso 1 1 calc R . .
C21 C 0.9984(7) 0.1184(9) 0.4320(13) 0.207(7) Uani 1 1 d DU . .
H21 H 1.0083 0.1001 0.3969 0.249 Uiso 1 1 calc R . .
C22 C 1.0217(6) 0.1369(10) 0.5051(11) 0.204(8) Uani 1 1 d DU . .
H22 H 1.0529 0.1388 0.5157 0.245 Uiso 1 1 calc R . .
C23 C 1.0011(8) 0.1533(11) 0.5647(12) 0.220(9) Uani 1 1 d DU . .
H23 H 1.0142 0.1608 0.6196 0.264 Uiso 1 1 calc R . .
C24 C 0.9628(7) 0.1579(11) 0.5429(10) 0.215(8) Uani 1 1 d DU . .
H24 H 0.9478 0.1678 0.5847 0.258 Uiso 1 1 calc R . .
N1 N 0.7680(3) 0.1909(3) 0.2697(6) 0.081(2) Uani 1 1 d U . .
N2 N 0.8573(3) 0.2248(3) 0.3415(5) 0.0807(18) Uani 1 1 d U . .
N3 N 0.7940(2) 0.1267(3) 0.3328(5) 0.0717(18) Uani 1 1 d U . .
N4 N 0.7247(2) 0.0951(3) 0.2156(5) 0.0676(18) Uani 1 1 d U . .
H4A H 0.7417 0.0913 0.1749 0.081 Uiso 1 1 calc R . .
N5 N 0.8410(3) 0.2796(3) 0.2223(5) 0.082(2) Uani 1 1 d U . .
H5A H 0.8397 0.2724 0.1692 0.098 Uiso 1 1 calc R . .
N6 N 0.8917(3) 0.1622(4) 0.3622(6) 0.092(2) Uani 1 1 d U . .
H6A H 0.9124 0.1693 0.3202 0.111 Uiso 1 1 calc R . .
P1 P 0.75049(7) 0.13436(9) 0.29267(16) 0.0659(6) Uani 1 1 d U . .
P2 P 0.81750(9) 0.23814(10) 0.29703(17) 0.0789(7) Uani 1 1 d U . .
P3 P 0.84424(9) 0.17124(11) 0.37128(16) 0.0775(7) Uani 1 1 d U . .
O1 O 0.7017(2) 0.1129(2) 0.3482(4) 0.0801(19) Uani 1 1 d U . .
O2 O 0.8084(3) 0.2720(3) 0.3600(5) 0.099(2) Uani 1 1 d U . .
O3 O 0.8419(3) 0.1664(3) 0.4719(5) 0.110(3) Uani 1 1 d U . .
C25 C 0.7803(5) 0.1842(6) -0.0725(7) 0.104(3) Uani 1 1 d DU . .
H25A H 0.7645 0.1632 -0.1222 0.124 Uiso 1 1 calc R . .
H25B H 0.7947 0.2198 -0.0881 0.124 Uiso 1 1 calc R . .
C26 C 0.7407(4) 0.1696(4) 0.0008(6) 0.083(2) Uani 1 1 d DU . .
H26 H 0.7174 0.1325 0.0024 0.099 Uiso 1 1 calc R . .
C27 C 0.7127(3) 0.1965(3) -0.0120(6) 0.0697(19) Uani 1 1 d DU . .
C28 C 0.7218(4) 0.2380(3) 0.0372(6) 0.076(2) Uani 1 1 d DU . .
H28 H 0.7453 0.2484 0.0814 0.092 Uiso 1 1 calc R . .
C29 C 0.6966(5) 0.2637(5) 0.0211(8) 0.099(3) Uani 1 1 d DU . .
H29 H 0.7034 0.2922 0.0535 0.119 Uiso 1 1 calc R . .
C30 C 0.6619(5) 0.2484(6) -0.0411(8) 0.118(4) Uani 1 1 d DU . .
H30 H 0.6445 0.2660 -0.0514 0.142 Uiso 1 1 calc R . .
C31 C 0.6522(4) 0.2069(5) -0.0896(8) 0.110(4) Uani 1 1 d DU . .
H31 H 0.6285 0.1966 -0.1336 0.133 Uiso 1 1 calc R . .
C32 C 0.6765(3) 0.1816(4) -0.0737(6) 0.089(3) Uani 1 1 d DU . .
H32 H 0.6686 0.1527 -0.1057 0.107 Uiso 1 1 calc R . .
C33 C 0.8588(4) 0.0353(5) 0.1253(8) 0.097(3) Uani 1 1 d DU . .
H33A H 0.8882 0.0306 0.1205 0.116 Uiso 1 1 calc R . .
H33B H 0.8296 0.0062 0.0996 0.116 Uiso 1 1 calc R . .
C34 C 0.8483(3) 0.0400(4) 0.2150(7) 0.093(2) Uani 1 1 d DU . .
H34 H 0.8811 0.0605 0.2440 0.112 Uiso 1 1 calc R . .
C35 C 0.8206(4) -0.0093(4) 0.2579(7) 0.104(3) Uani 1 1 d DU . .
C36 C 0.7773(4) -0.0479(4) 0.2249(8) 0.104(3) Uani 1 1 d DU . .
H36 H 0.7631 -0.0429 0.1759 0.125 Uiso 1 1 calc R . .
C37 C 0.7545(5) -0.0943(5) 0.2643(9) 0.121(4) Uani 1 1 d DU . .
H37 H 0.7255 -0.1220 0.2414 0.145 Uiso 1 1 calc R . .
C38 C 0.7748(6) -0.0990(6) 0.3368(10) 0.142(5) Uani 1 1 d DU . .
H38 H 0.7596 -0.1304 0.3643 0.170 Uiso 1 1 calc R . .
C39 C 0.8175(7) -0.0588(6) 0.3713(10) 0.156(5) Uani 1 1 d DU . .
H39 H 0.8308 -0.0627 0.4222 0.187 Uiso 1 1 calc R . .
C40 C 0.8391(5) -0.0152(6) 0.3322(8) 0.122(4) Uani 1 1 d DU . .
H40 H 0.8678 0.0125 0.3558 0.146 Uiso 1 1 calc R . .
C41 C 1.0054(5) 0.2812(7) 0.1195(11) 0.150(8) Uani 0.85(4) 1 d PDU . .
C42A C 0.9827(6) 0.3059(8) 0.1766(12) 0.087(5) Uani 0.458(11) 1 d PDU A 1
C43A C 1.0196(5) 0.3293(5) 0.2426(10) 0.064(4) Uani 0.458(11) 1 d PDU A 1
C44A C 1.0513(7) 0.3108(6) 0.2624(13) 0.090(5) Uani 0.458(11) 1 d PDU A 1
H44A H 1.0472 0.2806 0.2394 0.108 Uiso 0.458(11) 1 calc PR A 1
C45A C 1.0886(7) 0.3390(8) 0.3171(15) 0.101(6) Uani 0.458(11) 1 d PDU A 1
H45A H 1.1106 0.3273 0.3327 0.121 Uiso 0.458(11) 1 calc PR A 1
C46A C 1.0965(8) 0.3825(8) 0.3508(15) 0.100(6) Uani 0.458(11) 1 d PDU A 1
H46A H 1.1251 0.4014 0.3849 0.120 Uiso 0.458(11) 1 calc PR A 1
C47A C 1.0640(8) 0.3995(7) 0.3366(13) 0.097(6) Uani 0.458(11) 1 d PDU A 1
H47A H 1.0662 0.4275 0.3650 0.116 Uiso 0.458(11) 1 calc PR A 1
C48A C 1.0287(3) 0.3737(4) 0.2793(7) 0.082(5) Uani 0.458(11) 1 d PDU A 1
H48A H 1.0082 0.3870 0.2625 0.098 Uiso 0.458(11) 1 calc PR A 1
C42B C 0.9976(3) 0.2875(4) 0.2154(7) 0.116(7) Uani 0.542(11) 1 d PRU A 2
C43B C 1.0278(3) 0.2970(4) 0.2921(7) 0.084(4) Uani 0.542(11) 1 d PRDU A 2
C44B C 1.0666(3) 0.3454(4) 0.3072(7) 0.127(8) Uani 0.542(11) 1 d PRDU A 2
H44B H 1.0734 0.3717 0.2694 0.152 Uiso 0.542(11) 1 d PR A 2
C45B C 1.0952(7) 0.3532(8) 0.3816(16) 0.121(8) Uani 0.542(11) 1 d PDU A 2
H45B H 1.1224 0.3858 0.3929 0.145 Uiso 0.542(11) 1 calc PR A 2
C46B C 1.0854(7) 0.3170(7) 0.4349(15) 0.088(5) Uani 0.542(11) 1 d PDU A 2
H46B H 1.1079 0.3233 0.4796 0.106 Uiso 0.542(11) 1 calc PR A 2
C47B C 1.0459(8) 0.2730(7) 0.428(2) 0.118(7) Uani 0.542(11) 1 d PDU A 2
H47B H 1.0349 0.2500 0.4732 0.141 Uiso 0.542(11) 1 calc PR A 2
C48B C 1.0169(6) 0.2590(7) 0.3439(19) 0.100(5) Uani 0.542(11) 1 d PDU A 2
H48B H 0.9929 0.2254 0.3302 0.120 Uiso 0.542(11) 1 calc PR A 2
N7 N 0.8711(3) 0.2224(3) 0.0932(6) 0.084(2) Uani 1 1 d U . .
N8 N 0.8987(2) 0.1609(3) 0.1727(6) 0.085(2) Uani 1 1 d U . .
N9 N 0.8104(2) 0.1223(3) 0.0909(5) 0.0609(15) Uani 1 1 d U . .
N10 N 0.7739(3) 0.1860(3) 0.0730(5) 0.0765(19) Uani 1 1 d U . .
H10A H 0.7693 0.1995 0.1178 0.092 Uiso 1 1 calc R . .
N11 N 0.8233(3) 0.0704(3) 0.2094(5) 0.0738(17) Uani 1 1 d U . .
H11 H 0.7979 0.0661 0.2401 0.089 Uiso 1 1 calc R . .
N12 N 0.9419(3) 0.2567(4) 0.2154(6) 0.105(3) Uani 1 1 d U . .
H12A H 0.9349 0.2509 0.2686 0.126 Uiso 1 1 calc R A 1
P4 P 0.82147(9) 0.17573(9) 0.05964(16) 0.0707(6) Uani 1 1 d U . .
P5 P 0.91413(9) 0.21748(11) 0.1402(2) 0.0929(10) Uani 1 1 d U A .
P6 P 0.85034(7) 0.11273(10) 0.13752(17) 0.0718(7) Uani 1 1 d U . .
O4 O 0.8190(3) 0.1747(3) -0.0378(4) 0.0891(19) Uani 1 1 d U . .
O5A O 0.9650(19) 0.236(2) 0.097(3) 0.107(8) Uani 0.30 1 d PU A 1
O5B O 0.9620(8) 0.2467(9) 0.0764(12) 0.108(6) Uani 0.70 1 d PU A 2
O6 O 0.8689(2) 0.0827(3) 0.0827(5) 0.091(2) Uani 1 1 d U . .
S1 S 0.8791(6) 1.0070(6) 0.9084(11) 0.210(7) Uiso 0.556(19) 1 d PU . .
C49 C 0.9307(12) 1.0389(13) 0.931(2) 0.134(10) Uiso 0.556(19) 1 d PU . .
C50 C 0.9001(16) 0.9873(16) 0.924(3) 0.157(12) Uiso 0.556(19) 1 d PU . .
C51 C 0.8656(12) 0.9588(12) 0.958(2) 0.128(9) Uiso 0.556(19) 1 d PU . .

loop_
_atom_site_aniso_label
_atom_site_aniso_U_11
_atom_site_aniso_U_22
_atom_site_aniso_U_33
_atom_site_aniso_U_23
_atom_site_aniso_U_13
_atom_site_aniso_U_12
C1 0.056(4) 0.091(6) 0.084(6) -0.023(5) 0.013(4) 0.021(4)
C2 0.045(3) 0.082(5) 0.060(4) -0.009(4) 0.000(3) 0.033(3)
C3 0.044(3) 0.067(4) 0.060(4) -0.004(3) 0.000(3) 0.021(3)
C4 0.049(4) 0.136(7) 0.085(7) -0.039(6) -0.020(4) 0.047(5)
C5 0.055(5) 0.128(8) 0.090(8) -0.035(6) -0.001(5) 0.030(5)
C6 0.076(6) 0.101(7) 0.130(11) -0.014(7) 0.021(6) 0.022(5)
C7 0.095(7) 0.058(5) 0.138(10) 0.000(6) 0.012(6) 0.032(5)
C8 0.067(5) 0.074(5) 0.090(7) 0.002(5) -0.007(5) 0.035(4)
C9 0.107(7) 0.092(5) 0.065(6) -0.011(4) 0.013(5) 0.059(5)
C10 0.084(5) 0.083(4) 0.059(5) -0.010(4) 0.009(4) 0.042(4)
C11 0.077(5) 0.094(4) 0.045(4) -0.015(4) -0.005(4) 0.042(4)
C12 0.122(7) 0.079(4) 0.063(6) -0.021(4) -0.034(5) 0.058(5)
C13 0.161(10) 0.088(5) 0.103(8) -0.010(6) -0.036(7) 0.086(6)
C14 0.130(9) 0.150(8) 0.072(7) 0.015(7) -0.002(6) 0.094(7)
C15 0.086(7) 0.194(10) 0.067(7) 0.007(7) -0.023(5) 0.077(7)
C16 0.062(5) 0.130(7) 0.067(6) -0.018(5) -0.011(4) 0.038(5)
C17 0.111(9) 0.286(18) 0.071(6) 0.023(10) 0.000(7) 0.063(10)
C18 0.169(10) 0.165(12) 0.119(9) -0.008(8) -0.081(8) 0.086(9)
C19 0.168(11) 0.36(2) 0.069(8) -0.017(12) -0.040(9) 0.134(12)
C20 0.160(13) 0.27(2) 0.135(13) -0.015(13) -0.050(11) 0.110(13)
C21 0.129(12) 0.31(2) 0.166(14) 0.029(15) -0.028(11) 0.096(12)
C22 0.090(9) 0.37(2) 0.128(12) 0.071(14) 0.009(8) 0.101(12)
C23 0.148(14) 0.38(2) 0.133(13) 0.045(15) -0.017(11) 0.134(15)
C24 0.159(13) 0.39(2) 0.108(10) -0.017(14) -0.060(10) 0.147(14)
N1 0.074(4) 0.083(4) 0.085(6) -0.021(4) 0.006(4) 0.039(3)
N2 0.069(4) 0.082(4) 0.064(4) -0.036(3) 0.001(3) 0.017(3)
N3 0.049(3) 0.084(4) 0.065(4) -0.005(4) -0.007(3) 0.021(3)
N4 0.046(3) 0.077(4) 0.064(4) -0.016(3) 0.005(3) 0.018(3)
N5 0.074(4) 0.085(4) 0.067(4) -0.030(3) 0.014(4) 0.025(3)
N6 0.054(4) 0.114(6) 0.085(5) -0.013(5) -0.017(4) 0.024(4)
P1 0.0494(10) 0.0799(14) 0.0569(12) -0.0176(11) 0.0056(10) 0.0237(10)
P2 0.0744(14) 0.0757(14) 0.0677(15) -0.0227(12) 0.0184(12) 0.0233(11)
P3 0.0574(11) 0.0909(16) 0.0497(12) -0.0145(12) -0.0043(10) 0.0114(11)
O1 0.051(3) 0.083(4) 0.078(4) -0.031(3) 0.009(3) 0.013(3)
O2 0.111(5) 0.077(4) 0.084(5) -0.018(3) 0.044(4) 0.028(4)
O3 0.083(4) 0.123(6) 0.058(4) -0.007(4) -0.003(3) 0.001(4)
C25 0.115(8) 0.156(10) 0.056(5) -0.010(6) 0.019(5) 0.079(7)
C26 0.096(6) 0.100(6) 0.057(5) -0.011(5) 0.006(4) 0.053(5)
C27 0.054(4) 0.080(5) 0.066(5) 0.010(4) 0.017(3) 0.026(4)
C28 0.081(5) 0.071(5) 0.066(6) -0.001(4) -0.001(4) 0.029(4)
C29 0.119(8) 0.114(8) 0.082(7) 0.013(6) 0.016(5) 0.071(7)
C30 0.098(8) 0.177(11) 0.091(9) 0.019(7) 0.011(6) 0.078(8)
C31 0.070(6) 0.182(11) 0.076(7) 0.009(7) -0.001(5) 0.061(7)
C32 0.064(5) 0.110(7) 0.059(5) -0.002(5) 0.006(4) 0.017(4)
C33 0.079(6) 0.128(7) 0.127(7) -0.040(6) -0.022(5) 0.084(6)
C34 0.060(5) 0.121(6) 0.121(6) -0.037(5) -0.038(5) 0.063(4)
C35 0.118(7) 0.137(6) 0.101(7) -0.039(5) -0.029(6) 0.096(5)
C36 0.124(8) 0.119(7) 0.099(8) -0.033(6) -0.032(6) 0.083(6)
C37 0.137(10) 0.151(8) 0.105(9) -0.019(8) -0.010(7) 0.095(7)
C38 0.216(13) 0.163(9) 0.129(11) -0.020(8) -0.028(10) 0.157(9)
C39 0.221(15) 0.207(12) 0.123(11) -0.041(8) -0.056(10) 0.169(11)
C40 0.151(10) 0.184(10) 0.101(8) -0.054(6) -0.049(7) 0.137(9)
C41 0.084(6) 0.160(12) 0.103(8) -0.078(9) 0.038(6) -0.015(7)
C42A 0.071(9) 0.080(8) 0.060(10) -0.004(7) 0.015(6) 0.000(6)
C43A 0.051(6) 0.040(6) 0.079(9) -0.017(6) 0.020(6) 0.005(5)
C44A 0.093(11) 0.067(10) 0.114(14) -0.023(9) 0.007(9) 0.041(8)
C45A 0.071(11) 0.105(12) 0.116(15) -0.014(11) 0.013(9) 0.036(9)
C46A 0.086(11) 0.069(10) 0.089(14) -0.004(9) -0.008(10) -0.004(8)
C47A 0.109(14) 0.071(11) 0.076(13) -0.032(9) 0.004(10) 0.019(9)
C48A 0.090(11) 0.070(10) 0.076(12) -0.031(9) 0.012(8) 0.034(8)
C42B 0.070(7) 0.126(12) 0.065(8) -0.031(8) 0.019(6) -0.015(8)
C43B 0.045(6) 0.076(8) 0.089(8) -0.031(7) 0.018(6) -0.002(7)
C44B 0.086(11) 0.099(9) 0.093(11) 0.006(9) -0.026(9) -0.031(9)
C45B 0.110(12) 0.077(10) 0.085(12) -0.011(8) -0.029(10) -0.022(10)
C46B 0.061(8) 0.076(9) 0.102(12) -0.008(8) 0.000(8) 0.015(7)
C47B 0.082(11) 0.067(8) 0.183(16) 0.002(10) -0.037(12) 0.022(7)
C48B 0.044(7) 0.076(8) 0.167(15) -0.018(8) -0.009(9) 0.019(7)
N7 0.090(4) 0.078(4) 0.069(5) -0.021(4) 0.021(3) 0.031(4)
N8 0.043(3) 0.102(4) 0.101(6) -0.038(4) 0.007(3) 0.029(3)
N9 0.045(3) 0.073(4) 0.069(4) -0.026(3) 0.002(3) 0.033(3)
N10 0.105(5) 0.095(5) 0.050(4) -0.005(4) 0.010(4) 0.066(4)
N11 0.060(4) 0.107(5) 0.071(4) -0.025(4) -0.015(3) 0.054(3)
N12 0.066(4) 0.095(5) 0.076(5) -0.040(4) 0.024(3) -0.019(4)
P4 0.0723(13) 0.0816(15) 0.0531(12) -0.0177(11) 0.0128(11) 0.0348(12)
P5 0.0606(12) 0.0925(17) 0.086(2) -0.0395(15) 0.0218(13) 0.0084(12)
P6 0.0431(9) 0.0923(15) 0.0815(17) -0.0361(13) -0.0095(10) 0.0349(10)
O4 0.094(4) 0.122(5) 0.052(3) -0.013(3) 0.018(3) 0.055(4)
O5A 0.053(7) 0.130(13) 0.079(17) -0.045(10) 0.015(9) 0.000(8)
O5B 0.068(5) 0.128(10) 0.077(9) -0.045(7) 0.021(6) 0.010(6)
O6 0.054(3) 0.108(5) 0.115(5) -0.042(4) 0.005(3) 0.042(3)

loop_
_atom_type_symbol
_atom_type_description
_atom_type_scat_dispersion_real
_atom_type_scat_dispersion_imag
_atom_type_scat_source
C C 0.0033 0.0016 'International Tables Vol C Tables 4.2.6.8 and 6.1.1.4'
H H 0.0000 0.0000 'International Tables Vol C Tables 4.2.6.8 and 6.1.1.4'
N N 0.0061 0.0033 'International Tables Vol C Tables 4.2.6.8 and 6.1.1.4'
O O 0.0106 0.0060 'International Tables Vol C Tables 4.2.6.8 and 6.1.1.4'
P P 0.1023 0.0942 'International Tables Vol C Tables 4.2.6.8 and 6.1.1.4'
S S 0.1246 0.1234 'International Tables Vol C Tables 4.2.6.8 and 6.1.1.4'

loop_
_geom_angle_atom_site_label_1
_geom_angle_atom_site_label_2
_geom_angle_atom_site_label_3
_geom_angle
O1 C1 C2 105.7(7)
O1 C1 H1A 110.6
C2 C1 H1A 110.6
O1 C1 H1B 110.6
C2 C1 H1B 110.6
H1A C1 H1B 108.7
N4 C2 C3 112.0(6)
N4 C2 C1 102.9(7)
C3 C2 C1 114.4(8)
N4 C2 H2 109.1
C3 C2 H2 109.1
C1 C2 H2 109.1
C8 C3 C4 115.2(8)
C8 C3 C2 122.7(7)
C4 C3 C2 122.1(7)
C5 C4 C3 121.0(9)
C5 C4 H4 119.5
C3 C4 H4 119.5
C4 C5 C6 121.0(10)
C4 C5 H5 119.5
C6 C5 H5 119.5
C7 C6 C5 118.1(10)
C7 C6 H6 120.9
C5 C6 H6 121.0
C8 C7 C6 118.9(10)
C8 C7 H7 120.6
C6 C7 H7 120.6
C7 C8 C3 125.5(9)
C7 C8 H8 117.3
C3 C8 H8 117.3
O2 C9 C10 108.5(8)
O2 C9 H9A 110.0
C10 C9 H9A 110.0
O2 C9 H9B 110.0
C10 C9 H9B 110.0
H9A C9 H9B 108.4
C11 C10 N5 117.5(8)
C11 C10 C9 113.9(8)
N5 C10 C9 101.3(8)
C11 C10 H10 107.8
N5 C10 H10 107.8
C9 C10 H10 107.8
C16 C11 C12 116.7(9)
C16 C11 C10 124.2(9)
C12 C11 C10 119.0(8)
C13 C12 C11 119.7(9)
C13 C12 H12 120.2
C11 C12 H12 120.2
C12 C13 C14 122.1(11)
C12 C13 H13 118.9
C14 C13 H13 118.9
C13 C14 C15 118.4(10)
C13 C14 H14 120.8
C15 C14 H14 120.8
C16 C15 C14 119.3(10)
C16 C15 H15 120.4
C14 C15 H15 120.4
C15 C16 C11 123.6(10)
C15 C16 H16 118.2
C11 C16 H16 118.2
O3 C17 C18 101.4(13)
C19 C18 C17 109.6(13)
C19 C18 N6 106.7(14)
C17 C18 N6 106.0(13)
C24 C19 C20 113.5(13)
C24 C19 C18 123.5(14)
C20 C19 C18 114.6(13)
C21 C20 C19 121.5(15)
C21 C20 H20 119.2
C19 C20 H20 119.2
C20 C21 C22 118.9(16)
C20 C21 H21 120.5
C22 C21 H21 120.5
C21 C22 C23 121.2(14)
C21 C22 H22 119.4
C23 C22 H22 119.4
C24 C23 C22 117.4(15)
C24 C23 H23 121.3
C22 C23 H23 121.3
C23 C24 C19 125.5(16)
C23 C24 H24 117.3
C19 C24 H24 117.3
P2 N1 P1 126.6(6)
P3 N2 P2 124.6(5)
P3 N3 P1 123.4(6)
C2 N4 P1 111.8(6)
C2 N4 H4A 124.1
P1 N4 H4A 124.1
C10 N5 P2 110.5(6)
C10 N5 H5A 124.7
P2 N5 H5A 124.7
C18 N6 P3 102.0(9)
C18 N6 H6A 129.0
P3 N6 H6A 129.0
O1 P1 N1 108.7(4)
O1 P1 N3 113.6(4)
N1 P1 N3 113.9(4)
O1 P1 N4 96.3(3)
N1 P1 N4 114.1(5)
N3 P1 N4 109.1(4)
N1 P2 O2 112.7(4)
N1 P2 N2 113.3(5)
O2 P2 N2 106.8(5)
N1 P2 N5 111.5(5)
O2 P2 N5 96.3(4)
N2 P2 N5 115.0(5)
N2 P3 N3 114.6(5)
N2 P3 O3 112.2(5)
N3 P3 O3 109.2(4)
N2 P3 N6 112.0(5)
N3 P3 N6 112.8(5)
O3 P3 N6 94.3(6)
C1 O1 P1 111.8(5)
C9 O2 P2 112.0(6)
C17 O3 P3 120.3(10)
O4 C25 C26 104.2(9)
O4 C25 H25A 110.9
C26 C25 H25A 110.9
O4 C25 H25B 110.9
C26 C25 H25B 110.9
H25A C25 H25B 108.9
N10 C26 C27 114.9(8)
N10 C26 C25 100.7(8)
C27 C26 C25 108.5(9)
N10 C26 H26 110.8
C27 C26 H26 110.8
C25 C26 H26 110.8
C32 C27 C28 117.6(8)
C32 C27 C26 120.8(9)
C28 C27 C26 121.6(8)
C29 C28 C27 120.1(9)
C29 C28 H28 120.0
C27 C28 H28 120.0
C30 C29 C28 120.5(11)
C30 C29 H29 119.8
C28 C29 H29 119.8
C29 C30 C31 119.9(11)
C29 C30 H30 120.0
C31 C30 H30 120.0
C32 C31 C30 119.7(10)
C32 C31 H31 120.1
C30 C31 H31 120.1
C31 C32 C27 122.2(10)
C31 C32 H32 118.9
C27 C32 H32 118.9
O6 C33 C34 107.2(8)
O6 C33 H33A 110.3
C34 C33 H33A 110.3
O6 C33 H33B 110.3
C34 C33 H33B 110.3
H33A C33 H33B 108.5
N11 C34 C35 117.3(8)
N11 C34 C33 101.9(8)
C35 C34 C33 112.8(9)
N11 C34 H34 108.1
C35 C34 H34 108.1
C33 C34 H34 108.1
C40 C35 C36 120.6(11)
C40 C35 C34 118.2(11)
C36 C35 C34 121.2(10)
C35 C36 C37 119.0(11)
C35 C36 H36 120.5
C37 C36 H36 120.5
C38 C37 C36 118.4(12)
C38 C37 H37 120.8
C36 C37 H37 120.8
C37 C38 C39 121.7(13)
C37 C38 H38 119.1
C39 C38 H38 119.1
C40 C39 C38 119.0(13)
C40 C39 H39 120.5
C38 C39 H39 120.5
C39 C40 C35 121.1(13)
C39 C40 H40 119.5
C35 C40 H40 119.5
O5A C41 O5B 21(3)
O5A C41 C42A 104(3)
O5B C41 C42A 99.8(15)
O5A C41 C42B 105(2)
O5B C41 C42B 115.2(12)
C42A C41 C42B 40.4(9)
C43A C42A N12 104.2(14)
C43A C42A C41 103.9(13)
N12 C42A C41 95.9(13)
C48A C43A C44A 118.1(11)
C48A C43A C42A 121.5(13)
C44A C43A C42A 119.9(13)
C48A C43A H44B 56.9
C44A C43A H44B 67.3
C42A C43A H44B 148.0
C45A C44A C43A 115.2(14)
C45A C44A H44A 122.4
C43A C44A H44A 122.4
C44A C45A C46A 124.9(16)
C44A C45A H45A 117.6
C46A C45A H45A 117.6
C44A C45A H44B 69.9
C46A C45A H44B 60.4
H45A C45A H44B 154.8
C45A C46A C47A 120.7(15)
C45A C46A H46A 119.6
C47A C46A H46A 119.6
C45A C46A H44B 65.5
C47A C46A H44B 64.1
H46A C46A H44B 149.4
C48A C47A C46A 115.0(14)
C48A C47A H47A 122.5
C46A C47A H47A 122.5
C48A C47A H44B 59.8
C46A C47A H44B 60.7
H47A C47A H44B 157.5
C47A C48A C43A 125.6(13)
C47A C48A H48A 117.2
C43A C48A H48A 117.2
C47A C48A H44B 65.4
C43A C48A H44B 68.4
H48A C48A H44B 149.0
C43B C42B N12 122.5(6)
C43B C42B C41 135.5(8)
N12 C42B C41 96.8(8)
C48B C43B C44B 122.5(10)
C48B C43B C42B 119.2(10)
C44B C43B C42B 118.4
C43B C44B C45B 116.9(10)
C43B C44B H44B 120.6
C45B C44B H44B 122.4
C46B C45B C44B 122.6(17)
C46B C45B H45B 118.7
C44B C45B H45B 118.7
C47B C46B C45B 122(2)
C47B C46B H46B 119.0
C45B C46B H46B 119.0
C46B C47B C48B 118(2)
C46B C47B H47B 121.0
C48B C47B H47B 120.9
C43B C48B C47B 116.2(15)
C43B C48B H48B 121.9
C47B C48B H48B 121.9
P4 N7 P5 123.0(6)
P6 N8 P5 121.1(7)
P4 N9 P6 124.0(4)
C26 N10 P4 111.4(6)
C26 N10 H10A 124.3
P4 N10 H10A 124.3
C34 N11 P6 109.3(7)
C34 N11 H11 125.4
P6 N11 H11 125.4
C42B N12 C42A 42.1(9)
C42B N12 P5 119.1(6)
C42A N12 P5 107.5(8)
C42B N12 H12A 102.5
C42A N12 H12A 126.2
P5 N12 H12A 126.3
O4 P4 N9 108.3(4)
O4 P4 N7 112.0(4)
N9 P4 N7 116.4(5)
O4 P4 N10 95.4(4)
N9 P4 N10 113.9(4)
N7 P4 N10 109.1(4)
O5A P5 N7 120(2)
O5A P5 N12 90(2)
N7 P5 N12 115.8(6)
O5A P5 N8 104(3)
N7 P5 N8 115.9(4)
N12 P5 N8 108.7(6)
O5A P5 O5B 18(3)
N7 P5 O5B 102.3(9)
N12 P5 O5B 93.6(9)
N8 P5 O5B 118.8(10)
O6 P6 N9 112.8(4)
O6 P6 N8 107.5(4)
N9 P6 N8 116.3(5)
O6 P6 N11 96.7(4)
N9 P6 N11 110.5(4)
N8 P6 N11 111.2(5)
C25 O4 P4 114.3(6)
C41 O5A P5 120(4)
C41 O5B P5 111.1(14)
C33 O6 P6 110.8(6)
C50 S1 C49 65(3)
C50 C49 S1 46(2)
C51 C50 S1 87(4)
C51 C50 C49 133(4)
S1 C50 C49 69(3)

loop_
_geom_bond_atom_site_label_1
_geom_bond_atom_site_label_2
_geom_bond_distance
C1 O1 1.452(11)
C1 C2 1.532(12)
C1 H1A 0.9900
C1 H1B 0.9900
C2 N4 1.453(9)
C2 C3 1.479(10)
C2 H2 1.0000
C3 C8 1.373(10)
C3 C4 1.396(10)
C4 C5 1.372(12)
C4 H4 0.9500
C5 C6 1.379(13)
C5 H5 0.9500
C6 C7 1.393(13)
C6 H6 0.9500
C7 C8 1.331(11)
C7 H7 0.9500
C8 H8 0.9500
C9 O2 1.470(13)
C9 C10 1.529(12)
C9 H9A 0.9900
C9 H9B 0.9900
C10 C11 1.475(12)
C10 N5 1.483(12)
C10 H10 1.0000
C11 C16 1.383(10)
C11 C12 1.395(11)
C12 C13 1.348(11)
C12 H12 0.9500
C13 C14 1.363(12)
C13 H13 0.9500
C14 C15 1.393(14)
C14 H14 0.9500
C15 C16 1.318(13)
C15 H15 0.9500
C16 H16 0.9500
C17 O3 1.25(2)
C17 C18 1.51(2)
C18 C19 1.464(14)
C18 N6 1.55(2)
C19 C24 1.387(13)
C19 C20 1.421(14)
C20 C21 1.348(14)
C20 H20 0.9500
C21 C22 1.349(15)
C21 H21 0.9500
C22 C23 1.377(16)
C22 H22 0.9500
C23 C24 1.307(15)
C23 H23 0.9500
C24 H24 0.9500
N1 P2 1.557(9)
N1 P1 1.590(9)
N2 P3 1.567(10)
N2 P2 1.641(10)
N3 P3 1.595(7)
N3 P1 1.610(8)
N4 P1 1.635(7)
N4 H4A 0.8800
N5 P2 1.636(10)
N5 H5A 0.8800
N6 P3 1.627(10)
N6 H6A 0.8800
P1 O1 1.583(6)
P2 O2 1.576(7)
P3 O3 1.624(9)
C25 O4 1.473(15)
C25 C26 1.592(13)
C25 H25A 0.9900
C25 H25B 0.9900
C26 N10 1.461(13)
C26 C27 1.482(11)
C26 H26 1.0000
C27 C32 1.390(11)
C27 C28 1.409(11)
C28 C29 1.385(12)
C28 H28 0.9500
C29 C30 1.364(13)
C29 H29 0.9500
C30 C31 1.398(14)
C30 H30 0.9500
C31 C32 1.350(13)
C31 H31 0.9500
C32 H32 0.9500
C33 O6 1.499(15)
C33 C34 1.502(14)
C33 H33A 0.9900
C33 H33B 0.9900
C34 N11 1.484(12)
C34 C35 1.491(14)
C34 H34 1.0000
C35 C40 1.375(12)
C35 C36 1.376(12)
C36 C37 1.393(13)
C36 H36 0.9500
C37 C38 1.365(14)
C37 H37 0.9500
C38 C39 1.394(15)
C38 H38 0.9500
C39 C40 1.324(14)
C39 H39 0.9500
C40 H40 0.9500
C41 O5A 1.37(5)
C41 O5B 1.41(3)
C41 C42A 1.57(2)
C41 C42B 1.589(18)
C42A C43A 1.457(15)
C42A N12 1.54(2)
C43A C48A 1.384(12)
C43A C44A 1.394(14)
C43A H44B 1.5759
C44A C45A 1.361(15)
C44A H44A 0.9500
C45A C46A 1.349(16)
C45A H45A 0.9500
C45A H44B 1.5153
C46A C47A 1.363(16)
C46A H46A 0.9500
C46A H44B 1.4489
C47A C48A 1.343(14)
C47A H47A 0.9500
C47A H44B 1.4945
C48A H48A 0.9500
C48A H44B 1.4196
C42B C43B 1.4833
C42B N12 1.492(12)
C43B C48B 1.34(3)
C43B C44B 1.3916
C44B C45B 1.43(3)
C44B H44B 0.9500
C45B C46B 1.32(3)
C45B H45B 0.9500
C46B C47B 1.30(3)
C46B H46B 0.9500
C47B C48B 1.56(4)
C47B H47B 0.9500
C48B H48B 0.9500
N7 P4 1.582(9)
N7 P5 1.601(11)
N8 P6 1.593(8)
N8 P5 1.646(11)
N9 P4 1.588(8)
N9 P6 1.590(7)
N10 P4 1.661(8)
N10 H10A 0.8800
N11 P6 1.628(9)
N11 H11 0.8800
N12 P5 1.619(8)
N12 H12A 0.8800
P4 O4 1.569(8)
P5 O5A 1.54(5)
P5 O5B 1.648(18)
P6 O6 1.581(7)
S1 C50 1.12(4)
S1 C49 1.44(3)
C49 C50 1.39(5)
C50 C51 1.13(4)

loop_
_geom_torsion_atom_site_label_1
_geom_torsion_atom_site_label_2
_geom_torsion_atom_site_label_3
_geom_torsion_atom_site_label_4
_geom_torsion
O1 C1 C2 N4 34.3(10)
O1 C1 C2 C3 156.1(7)
N4 C2 C3 C8 49.9(12)
C1 C2 C3 C8 -66.8(11)
N4 C2 C3 C4 -128.8(9)
C1 C2 C3 C4 114.5(10)
C8 C3 C4 C5 0.3(14)
C2 C3 C4 C5 179.1(10)
C3 C4 C5 C6 4.4(17)
C4 C5 C6 C7 -7.3(18)
C5 C6 C7 C8 5.6(19)
C6 C7 C8 C3 -1.0(19)
C4 C3 C8 C7 -2.0(16)
C2 C3 C8 C7 179.2(10)
O2 C9 C10 C11 155.9(9)
O2 C9 C10 N5 28.7(11)
N5 C10 C11 C16 27.9(14)
C9 C10 C11 C16 -90.3(12)
N5 C10 C11 C12 -154.2(9)
C9 C10 C11 C12 87.5(12)
C16 C11 C12 C13 3.8(17)
C10 C11 C12 C13 -174.2(11)
C11 C12 C13 C14 -4(2)
C12 C13 C14 C15 1(2)
C13 C14 C15 C16 3(2)
C14 C15 C16 C11 -3(2)
C12 C11 C16 C15 -0.6(17)
C10 C11 C16 C15 177.3(11)
O3 C17 C18 C19 154.9(16)
O3 C17 C18 N6 40.1(18)
C17 C18 C19 C24 32(3)
N6 C18 C19 C24 146(2)
C17 C18 C19 C20 177.7(16)
N6 C18 C19 C20 -68.0(18)
C24 C19 C20 C21 -6.8(18)
C18 C19 C20 C21 -156.2(19)
C19 C20 C21 C22 -5.5(18)
C20 C21 C22 C23 15(3)
C21 C22 C23 C24 -11(4)
C22 C23 C24 C19 -3(4)
C20 C19 C24 C23 11(4)
C18 C19 C24 C23 157(3)
C3 C2 N4 P1 -151.9(6)
C1 C2 N4 P1 -28.5(9)
C11 C10 N5 P2 -159.7(7)
C9 C10 N5 P2 -34.8(9)
C19 C18 N6 P3 -153.1(12)
C17 C18 N6 P3 -36.3(13)
P2 N1 P1 O1 115.2(6)
P2 N1 P1 N3 -12.5(8)
P2 N1 P1 N4 -138.6(6)
P3 N3 P1 O1 -107.7(6)
P3 N3 P1 N1 17.4(8)
P3 N3 P1 N4 146.1(6)
C2 N4 P1 O1 11.9(7)
C2 N4 P1 N1 -101.8(7)
C2 N4 P1 N3 129.6(6)
P1 N1 P2 O2 -111.5(7)
P1 N1 P2 N2 9.8(8)
P1 N1 P2 N5 141.5(6)
P3 N2 P2 N1 -12.2(8)
P3 N2 P2 O2 112.4(6)
P3 N2 P2 N5 -142.1(6)
C10 N5 P2 N1 144.1(6)
C10 N5 P2 O2 26.7(7)
C10 N5 P2 N2 -85.1(7)
P2 N2 P3 N3 17.0(8)
P2 N2 P3 O3 -108.3(6)
P2 N2 P3 N6 147.1(6)
P1 N3 P3 N2 -19.8(8)
P1 N3 P3 O3 107.0(7)
P1 N3 P3 N6 -149.5(6)
C18 N6 P3 N2 134.6(8)
C18 N6 P3 N3 -94.3(9)
C18 N6 P3 O3 18.5(9)
C2 C1 O1 P1 -28.5(10)
N1 P1 O1 C1 128.9(8)
N3 P1 O1 C1 -103.3(8)
N4 P1 O1 C1 10.8(8)
C10 C9 O2 P2 -12.7(11)
N1 P2 O2 C9 -124.1(8)
N2 P2 O2 C9 110.9(8)
N5 P2 O2 C9 -7.6(8)
C18 C17 O3 P3 -29(2)
N2 P3 O3 C17 -109.3(15)
N3 P3 O3 C17 122.5(15)
N6 P3 O3 C17 6.6(15)
O4 C25 C26 N10 35.5(11)
O4 C25 C26 C27 156.5(9)
N10 C26 C27 C32 -174.1(9)
C25 C26 C27 C32 74.2(12)
N10 C26 C27 C28 6.2(13)
C25 C26 C27 C28 -105.5(11)
C32 C27 C28 C29 -2.6(14)
C26 C27 C28 C29 177.2(10)
C27 C28 C29 C30 1.5(18)
C28 C29 C30 C31 -1(2)
C29 C30 C31 C32 1(2)
C30 C31 C32 C27 -2.4(17)
C28 C27 C32 C31 3.1(14)
C26 C27 C32 C31 -176.6(10)
O6 C33 C34 N11 33.1(9)
O6 C33 C34 C35 159.7(7)
N11 C34 C35 C40 -112.5(11)
C33 C34 C35 C40 129.5(10)
N11 C34 C35 C36 66.5(14)
C33 C34 C35 C36 -51.4(13)
C40 C35 C36 C37 -5.1(18)
C34 C35 C36 C37 175.8(11)
C35 C36 C37 C38 3(2)
C36 C37 C38 C39 0(2)
C37 C38 C39 C40 -1(2)
C38 C39 C40 C35 -1(2)
C36 C35 C40 C39 4.1(19)
C34 C35 C40 C39 -176.9(12)
O5A C41 C42A C43A 140(3)
O5B C41 C42A C43A 161.0(17)
C42B C41 C42A C43A 43.3(10)
O5A C41 C42A N12 34(3)
O5B C41 C42A N12 54.8(17)
C42B C41 C42A N12 -62.9(12)
N12 C42A C43A C48A -114.0(16)
C41 C42A C43A C48A 146.1(15)
N12 C42A C43A C44A 74.6(17)
C41 C42A C43A C44A -25(2)
C48A C43A C44A C45A 0.1(15)
C42A C43A C44A C45A 171.8(17)
C43A C44A C45A C46A -1(2)
C44A C45A C46A C47A 5(3)
C45A C46A C47A C48A -8(3)
C46A C47A C48A C43A 8(3)
C44A C43A C48A C47A -4(2)
C42A C43A C48A C47A -175.5(18)
O5A C41 C42B C43B 125(3)
O5B C41 C42B C43B 145.1(15)
C42A C41 C42B C43B -140.2(14)
O5A C41 C42B N12 -28(4)
O5B C41 C42B N12 -8(2)
C42A C41 C42B N12 66.7(13)
N12 C42B C43B C48B 44.7(12)
C41 C42B C43B C48B -103.1(17)
N12 C42B C43B C44B -135.2(7)
C41 C42B C43B C44B 76.9(12)
C48B C43B C44B C45B 0.4(14)
C42B C43B C44B C45B -179.7(9)
C43B C44B C45B C46B -1.2(14)
C44B C45B C46B C47B -8(2)
C45B C46B C47B C48B 15(3)
C44B C43B C48B C47B 7(2)
C42B C43B C48B C47B -172.8(13)
C46B C47B C48B C43B -15(3)
C27 C26 N10 P4 -153.0(7)
C25 C26 N10 P4 -36.7(10)
C35 C34 N11 P6 -162.2(8)
C33 C34 N11 P6 -38.6(9)
C43B C42B N12 C42A 137.4(12)
C41 C42B N12 C42A -64.7(13)
C43B C42B N12 P5 -138.5(6)
C41 C42B N12 P5 19.5(15)
C43A C42A N12 C42B -39.6(9)
C41 C42A N12 C42B 66.3(13)
C43A C42A N12 P5 -153.9(11)
C41 C42A N12 P5 -48.0(14)
P6 N9 P4 O4 114.5(5)
P6 N9 P4 N7 -12.6(7)
P6 N9 P4 N10 -140.8(5)
P5 N7 P4 O4 -112.8(6)
P5 N7 P4 N9 12.4(7)
P5 N7 P4 N10 142.9(5)
C26 N10 P4 O4 23.0(8)
C26 N10 P4 N9 -89.7(8)
C26 N10 P4 N7 138.4(7)
P4 N7 P5 O5A 111(3)
P4 N7 P5 N12 -143.5(5)
P4 N7 P5 N8 -14.5(7)
P4 N7 P5 O5B 116.3(10)
C42B N12 P5 O5A -4(3)
C42A N12 P5 O5A 40(3)
C42B N12 P5 N7 -127.2(10)
C42A N12 P5 N7 -82.8(11)
C42B N12 P5 N8 100.4(10)
C42A N12 P5 N8 144.8(10)
C42B N12 P5 O5B -21.7(14)
C42A N12 P5 O5B 22.7(14)
P6 N8 P5 O5A -116(2)
P6 N8 P5 N7 16.6(7)
P6 N8 P5 N12 149.0(5)
P6 N8 P5 O5B -105.9(10)
P4 N9 P6 O6 -110.0(5)
P4 N9 P6 N8 14.9(7)
P4 N9 P6 N11 142.9(5)
P5 N8 P6 O6 110.9(6)
P5 N8 P6 N9 -16.7(7)
P5 N8 P6 N11 -144.4(5)
C34 N11 P6 O6 27.7(6)
C34 N11 P6 N9 145.2(6)
C34 N11 P6 N8 -84.0(7)
C26 C25 O4 P4 -23.1(12)
N9 P4 O4 C25 119.2(8)
N7 P4 O4 C25 -111.2(9)
N10 P4 O4 C25 1.9(9)
O5B C41 O5A P5 -90(11)
C42A C41 O5A P5 -10(5)
C42B C41 O5A P5 32(5)
N7 P5 O5A C41 102(4)
N12 P5 O5A C41 -18(5)
N8 P5 O5A C41 -127(5)
O5B P5 O5A C41 84(11)
O5A C41 O5B P5 60(8)
C42A C41 O5B P5 -44(2)
C42B C41 O5B P5 -5(3)
O5A P5 O5B C41 -64(9)
N7 P5 O5B C41 131.5(18)
N12 P5 O5B C41 14(2)
N8 P5 O5B C41 -99.5(19)
C34 C33 O6 P6 -16.2(9)
N9 P6 O6 C33 -121.9(7)
N8 P6 O6 C33 108.5(7)
N11 P6 O6 C33 -6.3(6)
C49 S1 C50 C51 139(4)
S1 C49 C50 C51 -65(5)
